data_1505029
loop_
_publ_author_name
'Robins, Morris J.'
'Nowak, Ireneusz'
'Rajwanshi, Vivek K.'
'Miranda, Karl'
'Cannon, John F.'
'Peterson, Matt A.'
'Andrei, Graciela'
'Snoeck, Robert'
'De Clercq, Erik'
'Balzarini, Jan'

_publ_section_title
;
 Synthesis and antiviral evaluation of
 6-(alkyl-heteroaryl)furo[2,3-d]pyrimidin-2(3H)-one nucleosides and
 analogues with ethynyl, ethenyl, and ethyl spacers at C6 of the
 furopyrimidine core.
;
_journal_issue 16
_journal_name_full 'Journal of medicinal chemistry'
_journal_page_first 3897
_journal_page_last 3905
_journal_paper_doi 10.1021/jm070210n
_journal_volume 50
_journal_year 2007
_chemical_absolute_configuration rm
_chemical_formula_sum 'C22 H27 N3 O5'
_chemical_formula_weight 413.47
_chemical_name_systematic
; 
 ? 
;
_space_group_IT_number 4
_symmetry_cell_setting monoclinic
_symmetry_space_group_name_Hall 'P 2yb'
_symmetry_space_group_name_H-M 'P 1 21 1'
_atom_sites_solution_hydrogens geom
_atom_sites_solution_primary direct
_atom_sites_solution_secondary difmap
_audit_creation_method SHELXL-97
_cell_angle_alpha 90.00
_cell_angle_beta 95.90(3)
_cell_angle_gamma 90.00
_cell_formula_units_Z 2
_cell_length_a 6.6883(13)
_cell_length_b 5.6677(11)
_cell_length_c 27.611(6)
_cell_measurement_temperature 173(2)
_cell_volume 1041.1(4)
_computing_cell_refinement 'Bruker XSCANS'
_computing_data_collection 'Bruker XSCANS'
_computing_data_reduction 'Bruker SHELXTL'
_computing_molecular_graphics 'Bruker SHELXTL'
_computing_publication_material 'Bruker SHELXTL'
_computing_structure_refinement 'SHELXL-97 (Sheldrick, 1997)'
_computing_structure_solution 'SHELXS-97 (Sheldrick, 1990)'
_diffrn_ambient_temperature 173(2)
_diffrn_measured_fraction_theta_full 0.959
_diffrn_measured_fraction_theta_max 0.960
_diffrn_measurement_device_type 'Bruker Nonius Apex II CCD area detector'
_diffrn_measurement_method '\w scans'
_diffrn_radiation_monochromator 'Montel 200 mirrors'
_diffrn_radiation_source 'Bruker Nonius FR591'
_diffrn_radiation_type CuK\a
_diffrn_radiation_wavelength 1.54178
_diffrn_reflns_av_R_equivalents 0.0279
_diffrn_reflns_av_sigmaI/netI 0.0371
_diffrn_reflns_limit_h_max 7
_diffrn_reflns_limit_h_min -7
_diffrn_reflns_limit_k_max 6
_diffrn_reflns_limit_k_min -6
_diffrn_reflns_limit_l_max 32
_diffrn_reflns_limit_l_min -24
_diffrn_reflns_number 5148
_diffrn_reflns_theta_full 67.48
_diffrn_reflns_theta_max 67.48
_diffrn_reflns_theta_min 6.65
_exptl_absorpt_coefficient_mu 0.775
_exptl_absorpt_correction_T_max 0.9923
_exptl_absorpt_correction_T_min 0.7896
_exptl_absorpt_correction_type multi-scan
_exptl_absorpt_process_details 'SADABS; Sheldrick, 2003'
_exptl_crystal_colour yellow
_exptl_crystal_density_diffrn 1.319
_exptl_crystal_density_method 'not measured'
_exptl_crystal_description PLATE
_exptl_crystal_F_000 440
_exptl_crystal_size_max 0.32
_exptl_crystal_size_mid 0.27
_exptl_crystal_size_min 0.01
_refine_diff_density_max 0.139
_refine_diff_density_min -0.119
_refine_diff_density_rms 0.030
_refine_ls_abs_structure_details 'Flack H D (1983), Acta Cryst. A39, 876-881'
_refine_ls_abs_structure_Flack 0.1(2)
_refine_ls_extinction_method none
_refine_ls_goodness_of_fit_ref 1.021
_refine_ls_hydrogen_treatment constr
_refine_ls_matrix_type full
_refine_ls_number_parameters 274
_refine_ls_number_reflns 3117
_refine_ls_number_restraints 1
_refine_ls_restrained_S_all 1.021
_refine_ls_R_factor_all 0.0422
_refine_ls_R_factor_gt 0.0356
_refine_ls_shift/su_max 0.000
_refine_ls_shift/su_mean 0.000
_refine_ls_structure_factor_coef Fsqd
_refine_ls_weighting_details 'calc w=1/[\s^2^(Fo^2^)+(0.0330P)^2^+0.2488P] where P=(Fo^2^+2Fc^2^)/3'
_refine_ls_weighting_scheme calc
_refine_ls_wR_factor_gt 0.0819
_refine_ls_wR_factor_ref 0.0854
_reflns_number_gt 2800
_reflns_number_total 3117
_reflns_threshold_expression >2sigma(I)
_cod_data_source_file jm070210nsi20070222_061706.cif
_cod_data_source_block xl1089_0m
_cod_depositor_comments
;
The following automatic conversions were performed:

'_symmetry_cell_setting' value 'Monoclinic' changed to 'monoclinic'
according to /home/saulius/struct/CIF-dictionaries/cif_core.dic
dictionary named 'cif_core.dic' version 2.4.1 from 2010-06-29.

Automatic conversion script
Id: cif_fix_values 1715 2011-07-08 13:25:40Z adriana 
;
_cod_original_sg_symbol_H-M P2(1)
_cod_database_code 1505029

loop_
_symmetry_equiv_pos_as_xyz
'x, y, z'
'-x, y+1/2, -z'

loop_
_atom_site_label
_atom_site_type_symbol
_atom_site_fract_x
_atom_site_fract_y
_atom_site_fract_z
_atom_site_U_iso_or_equiv
_atom_site_adp_type
_atom_site_occupancy
_atom_site_symmetry_multiplicity
_atom_site_calc_flag
_atom_site_refinement_flags
C2 C 0.8410(3) -0.0818(4) 0.33777(8) 0.0368(5) Uani 1 1 d .
C4 C 0.4782(3) -0.1444(4) 0.33352(8) 0.0359(5) Uani 1 1 d .
H4 H 0.3670 -0.2322 0.3426 0.043 Uiso 1 1 calc R
C5 C 0.2864(3) 0.1825(5) 0.28083(8) 0.0408(6) Uani 1 1 d .
H5 H 0.1473 0.1514 0.2819 0.049 Uiso 1 1 calc R
C6 C 0.3666(3) 0.3628(5) 0.25738(8) 0.0384(5) Uani 1 1 d .
C2" C 0.2728(3) 0.5573(5) 0.22859(8) 0.0387(5) Uani 1 1 d .
C3" C 0.0668(3) 0.5967(5) 0.22815(9) 0.0466(6) Uani 1 1 d .
H3" H -0.0112 0.5027 0.2476 0.056 Uiso 1 1 calc R
C4" C -0.0230(4) 0.7740(5) 0.19915(9) 0.0471(6) Uani 1 1 d .
H4" H -0.1633 0.8022 0.1986 0.056 Uiso 1 1 calc R
C5" C 0.0925(4) 0.9113(5) 0.17068(8) 0.0461(6) Uani 1 1 d .
C6" C 0.2985(4) 0.8612(5) 0.17488(9) 0.0498(7) Uani 1 1 d .
H6" H 0.3803 0.9572 0.1567 0.060 Uiso 1 1 calc R
C7" C 0.0138(4) 1.1096(6) 0.13703(10) 0.0547(7) Uani 1 1 d .
H7"1 H 0.0534 1.0765 0.1041 0.066 Uiso 1 1 calc R
H7"2 H 0.0815 1.2576 0.1485 0.066 Uiso 1 1 calc R
C8" C -0.2129(4) 1.1513(6) 0.13257(9) 0.0509(6) Uani 1 1 d .
H8"1 H -0.2542 1.1921 0.1650 0.061 Uiso 1 1 calc R
H8"2 H -0.2831 1.0041 0.1215 0.061 Uiso 1 1 calc R
C9" C -0.2760(4) 1.3495(6) 0.09675(10) 0.0563(7) Uani 1 1 d .
H9"1 H -0.2166 1.4995 0.1098 0.068 Uiso 1 1 calc R
H9"2 H -0.2203 1.3169 0.0656 0.068 Uiso 1 1 calc R
C10" C -0.5024(4) 1.3803(6) 0.08686(10) 0.0546(7) Uani 1 1 d .
H10A H -0.5588 1.4083 0.1181 0.066 Uiso 1 1 calc R
H10B H -0.5616 1.2321 0.0728 0.066 Uiso 1 1 calc R
C11" C -0.5644(4) 1.5842(6) 0.05203(10) 0.0609(8) Uani 1 1 d .
H11A H -0.5083 1.7333 0.0663 0.073 Uiso 1 1 calc R
H11B H -0.5061 1.5582 0.0209 0.073 Uiso 1 1 calc R
C12" C -0.7920(5) 1.6089(8) 0.04173(12) 0.0825(11) Uani 1 1 d .
H12A H -0.8462 1.4719 0.0231 0.124 Uiso 1 1 calc R
H12B H -0.8238 1.7530 0.0229 0.124 Uiso 1 1 calc R
H12C H -0.8521 1.6176 0.0726 0.124 Uiso 1 1 calc R
C1' C 0.7052(3) -0.4113(4) 0.38409(8) 0.0370(5) Uani 1 1 d .
H1' H 0.8322 -0.4944 0.3781 0.044 Uiso 1 1 calc R
C2' C 0.7117(3) -0.3426(4) 0.43772(8) 0.0369(5) Uani 1 1 d .
H2'1 H 0.6272 -0.2024 0.4421 0.044 Uiso 1 1 calc R
H2'2 H 0.8510 -0.3101 0.4519 0.044 Uiso 1 1 calc R
C3' C 0.6270(3) -0.5620(4) 0.46052(9) 0.0378(5) Uani 1 1 d .
H3' H 0.5607 -0.5208 0.4903 0.045 Uiso 1 1 calc R
C4' C 0.4742(3) -0.6534(4) 0.41991(8) 0.0391(5) Uani 1 1 d .
H4' H 0.4828 -0.8295 0.4196 0.047 Uiso 1 1 calc R
C5' C 0.2557(3) -0.5853(4) 0.42278(10) 0.0429(6) Uani 1 1 d .
H5'1 H 0.1753 -0.6266 0.3918 0.051 Uiso 1 1 calc R
H5'2 H 0.2017 -0.6749 0.4493 0.051 Uiso 1 1 calc R
C4A C 0.4498(3) 0.0474(4) 0.30378(8) 0.0350(5) Uani 1 1 d .
C7A C 0.6269(3) 0.1621(4) 0.29212(8) 0.0350(5) Uani 1 1 d .
N1 N 0.8126(3) 0.1090(4) 0.30671(7) 0.0379(4) Uani 1 1 d .
N3 N 0.6702(3) -0.2070(3) 0.34983(6) 0.0340(4) Uani 1 1 d .
N1" N 0.3901(3) 0.6905(4) 0.20208(7) 0.0442(5) Uani 1 1 d .
O2 O 1.0100(2) -0.1449(3) 0.35540(6) 0.0468(4) Uani 1 1 d .
O7 O 0.5793(2) 0.3524(3) 0.26333(5) 0.0389(4) Uani 1 1 d .
O3' O 0.7816(3) -0.7326(3) 0.47119(6) 0.0504(5) Uani 1 1 d .
H3'1 H 0.7907 -0.7659 0.5010 0.076 Uiso 1 1 calc R
O4' O 0.5401(2) -0.5656(3) 0.37473(6) 0.0392(4) Uani 1 1 d .
O5' O 0.2384(2) -0.3357(3) 0.43174(6) 0.0461(4) Uani 1 1 d .
H5' H 0.1601 -0.2746 0.4095 0.069 Uiso 1 1 calc R

loop_
_atom_site_aniso_label
_atom_site_aniso_U_11
_atom_site_aniso_U_22
_atom_site_aniso_U_33
_atom_site_aniso_U_23
_atom_site_aniso_U_13
_atom_site_aniso_U_12
C2 0.0252(12) 0.0426(14) 0.0436(12) -0.0021(11) 0.0080(9) -0.0022(10)
C4 0.0236(11) 0.0420(13) 0.0429(11) -0.0057(11) 0.0078(9) -0.0079(10)
C5 0.0244(11) 0.0517(16) 0.0465(12) -0.0011(12) 0.0047(9) -0.0057(11)
C6 0.0256(11) 0.0521(15) 0.0378(11) -0.0016(12) 0.0040(8) -0.0041(11)
C2" 0.0319(12) 0.0488(15) 0.0357(11) -0.0041(11) 0.0048(9) -0.0019(11)
C3" 0.0319(12) 0.0610(18) 0.0466(13) 0.0063(13) 0.0020(10) -0.0021(12)
C4" 0.0305(13) 0.0627(18) 0.0474(13) -0.0002(13) 0.0015(10) 0.0070(12)
C5" 0.0394(13) 0.0592(18) 0.0395(12) 0.0000(13) 0.0027(10) 0.0017(12)
C6" 0.0401(14) 0.0631(18) 0.0470(13) 0.0101(14) 0.0083(10) -0.0001(13)
C7" 0.0467(15) 0.0637(19) 0.0537(14) 0.0055(15) 0.0055(11) 0.0065(14)
C8" 0.0432(14) 0.0586(18) 0.0501(13) 0.0055(14) 0.0015(11) 0.0033(13)
C9" 0.0493(15) 0.0628(18) 0.0560(15) 0.0039(15) 0.0016(12) 0.0060(14)
C10" 0.0493(15) 0.0614(19) 0.0523(14) 0.0037(14) 0.0009(11) 0.0037(14)
C11" 0.0594(17) 0.062(2) 0.0593(16) 0.0084(16) -0.0019(13) 0.0066(15)
C12" 0.063(2) 0.101(3) 0.081(2) 0.025(2) -0.0041(16) 0.017(2)
C1' 0.0283(11) 0.0312(13) 0.0525(13) -0.0024(11) 0.0094(9) -0.0012(10)
C2' 0.0284(11) 0.0334(12) 0.0493(12) 0.0016(11) 0.0057(9) 0.0009(10)
C3' 0.0313(12) 0.0348(13) 0.0489(12) 0.0044(11) 0.0122(9) 0.0059(10)
C4' 0.0377(12) 0.0269(11) 0.0545(13) -0.0010(11) 0.0129(10) 0.0012(10)
C5' 0.0340(13) 0.0410(15) 0.0553(13) -0.0002(12) 0.0121(10) -0.0030(11)
C4A 0.0259(11) 0.0413(14) 0.0382(11) -0.0058(10) 0.0055(9) -0.0055(10)
C7A 0.0293(11) 0.0406(13) 0.0359(10) -0.0020(11) 0.0068(8) -0.0048(10)
N1 0.0243(9) 0.0426(12) 0.0481(10) 0.0052(9) 0.0100(7) -0.0014(8)
N3 0.0267(9) 0.0356(11) 0.0413(10) -0.0012(9) 0.0110(7) -0.0020(8)
N1" 0.0362(11) 0.0543(14) 0.0431(10) 0.0070(10) 0.0082(8) 0.0014(10)
O2 0.0235(8) 0.0555(11) 0.0621(10) 0.0146(10) 0.0082(7) 0.0014(8)
O7 0.0250(8) 0.0468(10) 0.0455(8) 0.0052(8) 0.0067(6) -0.0015(7)
O3' 0.0465(10) 0.0466(11) 0.0594(11) 0.0125(9) 0.0121(8) 0.0161(8)
O4' 0.0356(8) 0.0360(9) 0.0478(9) -0.0051(8) 0.0124(7) -0.0057(7)
O5' 0.0350(9) 0.0496(10) 0.0534(9) -0.0027(9) 0.0032(7) 0.0100(8)

loop_
_atom_type_symbol
_atom_type_description
_atom_type_scat_dispersion_real
_atom_type_scat_dispersion_imag
_atom_type_scat_source
C C 0.0181 0.0091 'International Tables Vol C Tables 4.2.6.8 and 6.1.1.4'
H H 0.0000 0.0000 'International Tables Vol C Tables 4.2.6.8 and 6.1.1.4'
N N 0.0311 0.0180 'International Tables Vol C Tables 4.2.6.8 and 6.1.1.4'
O O 0.0492 0.0322 'International Tables Vol C Tables 4.2.6.8 and 6.1.1.4'

loop_
_geom_angle_atom_site_label_1
_geom_angle_atom_site_label_2
_geom_angle_atom_site_label_3
_geom_angle
O2 C2 N1 122.2(2)
O2 C2 N3 119.4(2)
N1 C2 N3 118.45(19)
C4A C4 N3 118.3(2)
C4A C4 H4 120.9
N3 C4 H4 120.9
C6 C5 C4A 107.1(2)
C6 C5 H5 126.4
C4A C5 H5 126.4
C5 C6 O7 110.9(2)
C5 C6 C2" 131.4(2)
O7 C6 C2" 117.67(19)
N1" C2" C3" 122.1(2)
N1" C2" C6 118.2(2)
C3" C2" C6 119.6(2)
C4" C3" C2" 119.4(2)
C4" C3" H3" 120.3
C2" C3" H3" 120.3
C3" C4" C5" 119.9(2)
C3" C4" H4" 120.0
C5" C4" H4" 120.0
C4" C5" C6" 115.9(2)
C4" C5" C7" 125.5(2)
C6" C5" C7" 118.5(2)
N1" C6" C5" 125.8(2)
N1" C6" H6" 117.1
C5" C6" H6" 117.1
C5" C7" C8" 116.3(2)
C5" C7" H7"1 108.2
C8" C7" H7"1 108.2
C5" C7" H7"2 108.2
C8" C7" H7"2 108.2
H7"1 C7" H7"2 107.4
C7" C8" C9" 111.8(2)
C7" C8" H8"1 109.2
C9" C8" H8"1 109.2
C7" C8" H8"2 109.2
C9" C8" H8"2 109.2
H8"1 C8" H8"2 107.9
C10" C9" C8" 113.8(2)
C10" C9" H9"1 108.8
C8" C9" H9"1 108.8
C10" C9" H9"2 108.8
C8" C9" H9"2 108.8
H9"1 C9" H9"2 107.7
C9" C10" C11" 113.5(2)
C9" C10" H10A 108.9
C11" C10" H10A 108.9
C9" C10" H10B 108.9
C11" C10" H10B 108.9
H10A C10" H10B 107.7
C12" C11" C10" 112.7(3)
C12" C11" H11A 109.1
C10" C11" H11A 109.1
C12" C11" H11B 109.1
C10" C11" H11B 109.1
H11A C11" H11B 107.8
C11" C12" H12A 109.5
C11" C12" H12B 109.5
H12A C12" H12B 109.5
C11" C12" H12C 109.5
H12A C12" H12C 109.5
H12B C12" H12C 109.5
O4' C1' N3 107.16(17)
O4' C1' C2' 106.22(18)
N3 C1' C2' 113.73(19)
O4' C1' H1' 109.9
N3 C1' H1' 109.9
C2' C1' H1' 109.9
C1' C2' C3' 102.54(19)
C1' C2' H2'1 111.3
C3' C2' H2'1 111.3
C1' C2' H2'2 111.3
C3' C2' H2'2 111.3
H2'1 C2' H2'2 109.2
O3' C3' C4' 109.8(2)
O3' C3' C2' 110.20(18)
C4' C3' C2' 102.81(19)
O3' C3' H3' 111.2
C4' C3' H3' 111.2
C2' C3' H3' 111.2
O4' C4' C5' 109.62(19)
O4' C4' C3' 105.94(17)
C5' C4' C3' 116.70(19)
O4' C4' H4' 108.1
C5' C4' H4' 108.1
C3' C4' H4' 108.1
O5' C5' C4' 110.61(19)
O5' C5' H5'1 109.5
C4' C5' H5'1 109.5
O5' C5' H5'2 109.5
C4' C5' H5'2 109.5
H5'1 C5' H5'2 108.1
C4 C4A C7A 115.8(2)
C4 C4A C5 138.3(2)
C7A C4A C5 105.8(2)
N1 C7A O7 121.6(2)
N1 C7A C4A 128.1(2)
O7 C7A C4A 110.24(19)
C7A N1 C2 116.06(19)
C4 N3 C2 123.3(2)
C4 N3 C1' 119.32(18)
C2 N3 C1' 117.35(18)
C6" N1" C2" 116.7(2)
C7A O7 C6 105.87(17)
C3' O3' H3'1 109.5
C1' O4' C4' 110.84(16)
C5' O5' H5' 109.5

loop_
_geom_bond_atom_site_label_1
_geom_bond_atom_site_label_2
_geom_bond_distance
C2 O2 1.237(3)
C2 N1 1.381(3)
C2 N3 1.413(3)
C4 C4A 1.364(3)
C4 N3 1.364(3)
C4 H4 0.9500
C5 C6 1.350(3)
C5 C4A 1.429(3)
C5 H5 0.9500
C6 O7 1.416(3)
C6 C2" 1.462(3)
C2" N1" 1.356(3)
C2" C3" 1.395(3)
C3" C4" 1.383(4)
C3" H3" 0.9500
C4" C5" 1.395(4)
C4" H4" 0.9500
C5" C6" 1.400(3)
C5" C7" 1.517(4)
C6" N1" 1.335(3)
C6" H6" 0.9500
C7" C8" 1.527(3)
C7" H7"1 0.9900
C7" H7"2 0.9900
C8" C9" 1.527(4)
C8" H8"1 0.9900
C8" H8"2 0.9900
C9" C10" 1.521(4)
C9" H9"1 0.9900
C9" H9"2 0.9900
C10" C11" 1.533(4)
C10" H10A 0.9900
C10" H10B 0.9900
C11" C12" 1.526(4)
C11" H11A 0.9900
C11" H11B 0.9900
C12" H12A 0.9800
C12" H12B 0.9800
C12" H12C 0.9800
C1' O4' 1.411(3)
C1' N3 1.498(3)
C1' C2' 1.527(3)
C1' H1' 1.0000
C2' C3' 1.529(3)
C2' H2'1 0.9900
C2' H2'2 0.9900
C3' O3' 1.424(3)
C3' C4' 1.528(3)
C3' H3' 1.0000
C4' O4' 1.453(3)
C4' C5' 1.521(3)
C4' H4' 1.0000
C5' O5' 1.443(3)
C5' H5'1 0.9900
C5' H5'2 0.9900
C4A C7A 1.417(3)
C7A N1 1.301(3)
C7A O7 1.358(3)
O3' H3'1 0.8400
O5' H5' 0.8400

loop_
_geom_hbond_atom_site_label_D
_geom_hbond_atom_site_label_H
_geom_hbond_atom_site_label_A
_geom_hbond_distance_DH
_geom_hbond_distance_HA
_geom_hbond_distance_DA
_geom_hbond_angle_DHA
_geom_hbond_site_symmetry_A
O3' H3'1 O5' 0.84 1.93 2.760(2) 170.0 2_646
O5' H5' O2 0.84 1.86 2.699(2) 173.3 1_455

loop_
_cod_related_entry_id
_cod_related_entry_code
_cod_related_entry_database
1 23288008 ChemSpider
